data_1527595
loop_
_publ_author_name
'Johansson, G.'
'Hansen, E.'

_publ_section_title
;
 The Crystal Structure of the Basic Mercury(II) Perchlorate Hg2 O O H Cl
 O4
;
_journal_name_full 'Acta Chemica Scandinavica (1-27,1973-42,1988)'
_journal_page_first 796
_journal_page_last 808
_journal_volume 26
_journal_year 1972
_chemical_formula_sum 'Cl H Hg2 O6'
_chemical_name_systematic 'Hg2 O O H Cl O4'
_space_group_IT_number 14
_symmetry_space_group_name_Hall '-P 2ybc'
_symmetry_space_group_name_H-M 'P 1 21/c 1'
_cell_angle_alpha 90
_cell_angle_beta 100.5
_cell_angle_gamma 90
_cell_formula_units_Z 8
_cell_length_a 11.078
_cell_length_b 14.269
_cell_length_c 7.224
_cell_volume 1122.791
_citation_journal_id_ASTM ACSAA4
_cod_data_source_file Johansson_ACSAA4_1972_974.cif
_cod_data_source_block H1Cl1Hg2O6
_cod_original_formula_sum 'H1 Cl1 Hg2 O6'
_cod_database_code 1527595

loop_
_symmetry_equiv_pos_as_xyz
x,y,z
-x,y+1/2,-z+1/2
-x,-y,-z
x,-y-1/2,z-1/2

loop_
_atom_site_label
_atom_site_type_symbol
_atom_site_fract_x
_atom_site_fract_y
_atom_site_fract_z
_atom_site_occupancy
_atom_site_U_iso_or_equiv
O2 O-2 0.8802 0.1973 0.2621 1 0.0
O3 O-2 0.8921 0.0891 0.4314 1 0.0
O9 O-2 0.7805 0.4141 0.3069 1 0.0
Hg1 Hg+2 0.3207 0.2484 0.9784 1 0.0
O4 O-2 0.0495 0.1865 0.4756 1 0.0
Hg2 Hg+2 0.2649 0.0487 0.202 1 0.0
O7 O-2 0.6071 0.0779 0.2629 1 0.0
O5 O-2 0.3056 0.4359 0.1011 1 0.0
O1 O-2 0.0179 0.0951 0.2192 1 0.0
Cl2 Cl+7 0.3999 0.4777 0.2354 1 0.0
O11 O-2 0.5754 0.2685 0.035 1 0.0
O8 O-2 0.4032 0.4336 0.44 1 0.0
O6 O-2 0.5195 0.4575 0.2045 1 0.0
Cl1 Cl+7 0.9604 0.1384 0.3462 1 0.0
O10 O-2 0.3341 0.1834 0.2254 1 0.0
Hg4 Hg+2 0.9654 0.1114 0.8376 1 0.0
Hg3 Hg+2 0.6744 0.1842 0.9093 1 0.0
O12 O-2 0.1422 0.3822 0.3815 1 0.0
